data_7158621
loop_
_publ_author_name
'Auddy, Sourya Shankar'
'Saha, Sanu'
'Goswami, Rajib Kumar'

_publ_section_title
;
 Total synthesis and stereochemical assignment of bipolamide A acetate.
;
_journal_issue 16
_journal_name_full 'Organic &amp; biomolecular chemistry'
_journal_page_first 3348
_journal_page_last 3358
_journal_paper_doi 10.1039/d2ob00230b
_journal_volume 20
_journal_year 2022
_chemical_absolute_configuration syn
_chemical_formula_moiety 'C7 H11 N O4'
_chemical_formula_sum 'C7 H11 N O4'
_chemical_formula_weight 173.17
_space_group_crystal_system orthorhombic
_space_group_IT_number 19
_space_group_name_Hall 'P 2ac 2ab'
_space_group_name_H-M_alt 'P 21 21 21'
_atom_sites_solution_hydrogens mixed
_audit_creation_date 2022-03-01
_audit_creation_method
;
Olex2 1.3-ac4
(compiled 2019.04.23 svn.r3594 for Rigaku Oxford Diffraction, GUI svn.r5739)
;
_audit_update_record
;
2022-03-02 deposited with the CCDC.	2022-03-16 downloaded from the CCDC.
;
_cell_angle_alpha 90
_cell_angle_beta 90
_cell_angle_gamma 90
_cell_formula_units_Z 4
_cell_length_a 5.4660(12)
_cell_length_b 10.025(2)
_cell_length_c 15.193(4)
_cell_measurement_reflns_used 3129
_cell_measurement_temperature 146.15
_cell_measurement_theta_max 25.10
_cell_measurement_theta_min 2.43
_cell_volume 832.5(3)
_computing_cell_refinement 'SAINT V8.38A (?, 2016)'
_computing_data_reduction 'SAINT V8.38A (?, 2016)'
_computing_molecular_graphics 'Olex2 (Dolomanov et al., 2009)'
_computing_publication_material 'Olex2 (Dolomanov et al., 2009)'
_computing_structure_refinement 'XL (Sheldrick, 2008)'
_computing_structure_solution 'ShelXS (Sheldrick, 2008)'
_diffrn_ambient_temperature 146.15
_diffrn_measured_fraction_theta_full 0.997
_diffrn_measured_fraction_theta_max 0.996
_diffrn_measurement_device_type 'Bruker APEX-II CCD'
_diffrn_measurement_method '\f and \w scans'
_diffrn_radiation_type MoK\a
_diffrn_radiation_wavelength 0.71073
_diffrn_reflns_av_R_equivalents 0.0906
_diffrn_reflns_av_unetI/netI 0.0618
_diffrn_reflns_Laue_measured_fraction_full 0.997
_diffrn_reflns_Laue_measured_fraction_max 0.996
_diffrn_reflns_limit_h_max 6
_diffrn_reflns_limit_h_min -6
_diffrn_reflns_limit_k_max 11
_diffrn_reflns_limit_k_min -11
_diffrn_reflns_limit_l_max 18
_diffrn_reflns_limit_l_min -18
_diffrn_reflns_number 7535
_diffrn_reflns_point_group_measured_fraction_full 0.997
_diffrn_reflns_point_group_measured_fraction_max 0.996
_diffrn_reflns_theta_full 25.140
_diffrn_reflns_theta_max 25.140
_diffrn_reflns_theta_min 2.681
_exptl_absorpt_coefficient_mu 0.114
_exptl_absorpt_correction_T_max 0.7452
_exptl_absorpt_correction_T_min 0.3594
_exptl_absorpt_correction_type none
_exptl_absorpt_process_details
;
SADABS-2016/2 (Bruker,2016/2) was used for absorption correction.
wR2(int) was 0.1479 before and 0.0869 after correction.
The Ratio of minimum to maximum transmission is 0.4823.
The \l/2 correction factor is Not present.
;
_exptl_crystal_colour 'clear light colourless'
_exptl_crystal_colour_lustre clear
_exptl_crystal_colour_modifier light
_exptl_crystal_colour_primary colourless
_exptl_crystal_density_diffrn 1.382
_exptl_crystal_description needle
_exptl_crystal_F_000 368
_exptl_crystal_size_max 0.52
_exptl_crystal_size_mid 0.1
_exptl_crystal_size_min 0.1
_refine_diff_density_max 0.183
_refine_diff_density_min -0.194
_refine_diff_density_rms 0.047
_refine_ls_abs_structure_details
;
 Flack x determined using 468 quotients [(I+)-(I-)]/[(I+)+(I-)]
 (Parsons, Flack and Wagner, Acta Cryst. B69 (2013) 249-259).
;
_refine_ls_abs_structure_Flack -0.1(10)
_refine_ls_extinction_method none
_refine_ls_goodness_of_fit_ref 1.079
_refine_ls_hydrogen_treatment constr
_refine_ls_matrix_type full
_refine_ls_number_parameters 111
_refine_ls_number_reflns 1488
_refine_ls_number_restraints 0
_refine_ls_restrained_S_all 1.079
_refine_ls_R_factor_all 0.0505
_refine_ls_R_factor_gt 0.0419
_refine_ls_shift/su_max 0.000
_refine_ls_shift/su_mean 0.000
_refine_ls_structure_factor_coef Fsqd
_refine_ls_weighting_details 'w=1/[\s^2^(Fo^2^)+(0.0359P)^2^+0.2121P] where P=(Fo^2^+2Fc^2^)/3'
_refine_ls_weighting_scheme calc
_refine_ls_wR_factor_gt 0.0963
_refine_ls_wR_factor_ref 0.1026
_reflns_Friedel_coverage 0.661
_reflns_Friedel_fraction_full 0.997
_reflns_Friedel_fraction_max 0.997
_reflns_number_gt 1317
_reflns_number_total 1488
_reflns_threshold_expression 'I > 2\s(I)'
_cod_data_source_file d2ob00230b5.cif
_cod_data_source_block test5_a_pl
_cod_depositor_comments 'Adding full bibliography for 7158619--7158621.cif.'
_cod_database_code 7158621
_shelx_shelxl_version_number 2016/6
_shelx_space_group_comment
;
The symmetry employed for this shelxl refinement is uniquely defined
by the following loop, which should always be used as a source of
symmetry information in preference to the above space-group names.
They are only intended as comments.
;
_shelx_estimated_absorpt_t_max 0.989
_shelx_estimated_absorpt_t_min 0.943
_olex2_refinement_description
;
1. Fixed Uiso
 At 1.2 times of:
  All C(H) groups, All C(H,H) groups, All N(H) groups
 At 1.5 times of:
  All C(H,H,H) groups, All O(H) groups
2.a Riding coordinates:
 O4(H4), N1(H1)
2.b Ternary CH refined with riding coordinates:
 C5(H5)
2.c Secondary CH2 refined with riding coordinates:
 C6(H6A,H6B)
2.d Idealised Me refined as rotating group:
 C1(H1A,H1B,H1C), C4(H4A,H4B,H4C)
;
_olex2_submission_special_instructions 'No special instructions were received'

loop_
_space_group_symop_operation_xyz
'x, y, z'
'-x+1/2, -y, z+1/2'
'x+1/2, -y+1/2, -z'
'-x, y+1/2, -z+1/2'

loop_
_atom_site_label
_atom_site_type_symbol
_atom_site_fract_x
_atom_site_fract_y
_atom_site_fract_z
_atom_site_U_iso_or_equiv
_atom_site_adp_type
_atom_site_occupancy
_atom_site_site_symmetry_order
_atom_site_calc_flag
_atom_site_refinement_flags_posn
_atom_site_refinement_flags_adp
_atom_site_refinement_flags_occupancy
_atom_site_disorder_assembly
_atom_site_disorder_group
O4 O 0.1734(5) 0.4042(2) -0.02295(15) 0.0428(7) Uani 1 1 d . . . . .
H4 H 0.175766 0.399554 -0.078129 0.064 Uiso 1 1 d R . . . .
O2 O 0.0158(3) 0.5321(2) 0.15533(13) 0.0220(5) Uani 1 1 d . . . . .
O3 O -0.0996(4) 0.7208(2) 0.08695(14) 0.0327(6) Uani 1 1 d . . . . .
O1 O 0.2742(5) 0.5963(2) 0.29417(14) 0.0331(6) Uani 1 1 d . . . . .
N1 N 0.2933(4) 0.6364(2) 0.07411(15) 0.0202(6) Uani 1 1 d . . . . .
H1 H 0.335810 0.688022 0.025380 0.024 Uiso 1 1 d R . . . .
C00B C 0.0598(6) 0.6388(3) 0.10193(18) 0.0215(7) Uani 1 1 d . . . . .
C2 C 0.3524(5) 0.4990(3) 0.25543(18) 0.0197(7) Uani 1 1 d . . . . .
C5 C 0.4085(5) 0.5078(3) 0.09141(18) 0.0195(6) Uani 1 1 d . . . . .
H5 H 0.578246 0.521872 0.114114 0.023 Uiso 1 1 calc R . . . .
C1 C 0.5584(6) 0.4167(3) 0.2915(2) 0.0314(8) Uani 1 1 d . . . . .
H1A H 0.492676 0.348674 0.331321 0.047 Uiso 1 1 calc GR . . . .
H1B H 0.671750 0.474457 0.323840 0.047 Uiso 1 1 calc GR . . . .
H1C H 0.645349 0.373278 0.242921 0.047 Uiso 1 1 calc GR . . . .
C3 C 0.2403(5) 0.4570(3) 0.16731(19) 0.0177(6) Uani 1 1 d . . . . .
C4 C 0.1798(6) 0.3090(3) 0.1677(2) 0.0269(7) Uani 1 1 d . . . . .
H4A H 0.081310 0.287192 0.115786 0.040 Uiso 1 1 calc GR . . . .
H4B H 0.087330 0.287167 0.221097 0.040 Uiso 1 1 calc GR . . . .
H4C H 0.331745 0.257094 0.166608 0.040 Uiso 1 1 calc GR . . . .
C6 C 0.4162(7) 0.4216(4) 0.0096(2) 0.0333(8) Uani 1 1 d . . . . .
H6A H 0.518981 0.464752 -0.035893 0.040 Uiso 1 1 calc R . . . .
H6B H 0.488752 0.333741 0.023806 0.040 Uiso 1 1 calc R . . . .

loop_
_atom_site_aniso_label
_atom_site_aniso_U_11
_atom_site_aniso_U_22
_atom_site_aniso_U_33
_atom_site_aniso_U_23
_atom_site_aniso_U_13
_atom_site_aniso_U_12
O4 0.0623(19) 0.0490(15) 0.0170(11) -0.0025(12) -0.0050(11) -0.0199(14)
O2 0.0149(9) 0.0272(12) 0.0238(11) 0.0108(9) 0.0001(8) 0.0007(9)
O3 0.0268(11) 0.0384(13) 0.0328(13) 0.0145(11) 0.0022(11) 0.0102(10)
O1 0.0468(14) 0.0308(12) 0.0217(12) -0.0046(10) -0.0022(10) 0.0115(12)
N1 0.0214(12) 0.0204(13) 0.0186(13) 0.0063(11) 0.0033(10) -0.0019(10)
C00B 0.0243(16) 0.0235(15) 0.0167(14) 0.0038(13) -0.0029(13) -0.0002(13)
C2 0.0244(15) 0.0205(15) 0.0143(14) 0.0046(12) 0.0022(11) -0.0007(13)
C5 0.0192(13) 0.0212(15) 0.0182(15) 0.0032(12) 0.0031(12) 0.0000(12)
C1 0.0294(17) 0.0347(18) 0.0301(18) 0.0036(16) -0.0088(14) 0.0061(16)
C3 0.0156(13) 0.0183(14) 0.0192(15) 0.0008(12) 0.0005(12) 0.0005(12)
C4 0.0335(18) 0.0220(16) 0.0251(17) 0.0039(14) 0.0010(14) -0.0074(14)
C6 0.047(2) 0.0310(18) 0.0221(17) -0.0008(14) 0.0070(15) 0.0015(18)

loop_
_atom_type_symbol
_atom_type_description
_atom_type_scat_dispersion_real
_atom_type_scat_dispersion_imag
_atom_type_scat_source
C C 0.0033 0.0016 'International Tables Vol C Tables 4.2.6.8 and 6.1.1.4'
H H 0.0000 0.0000 'International Tables Vol C Tables 4.2.6.8 and 6.1.1.4'
N N 0.0061 0.0033 'International Tables Vol C Tables 4.2.6.8 and 6.1.1.4'
O O 0.0106 0.0060 'International Tables Vol C Tables 4.2.6.8 and 6.1.1.4'

loop_
_geom_angle_atom_site_label_1
_geom_angle_atom_site_label_2
_geom_angle_atom_site_label_3
_geom_angle
_geom_angle_site_symmetry_1
_geom_angle_site_symmetry_3
_geom_angle_publ_flag
C6 O4 H4 109.8 . . ?
C00B O2 C3 109.4(2) . . ?
C00B N1 H1 118.4 . . ?
C00B N1 C5 111.6(2) . . ?
C5 N1 H1 121.7 . . ?
O3 C00B O2 120.9(3) . . ?
O3 C00B N1 129.2(3) . . ?
N1 C00B O2 109.9(2) . . ?
O1 C2 C1 121.9(3) . . ?
O1 C2 C3 120.1(3) . . ?
C1 C2 C3 118.0(3) . . ?
N1 C5 H5 109.7 . . ?
N1 C5 C3 99.6(2) . . ?
N1 C5 C6 111.6(2) . . ?
C3 C5 H5 109.7 . . ?
C6 C5 H5 109.7 . . ?
C6 C5 C3 115.9(2) . . ?
C2 C1 H1A 109.5 . . ?
C2 C1 H1B 109.5 . . ?
C2 C1 H1C 109.5 . . ?
H1A C1 H1B 109.5 . . ?
H1A C1 H1C 109.5 . . ?
H1B C1 H1C 109.5 . . ?
O2 C3 C2 107.8(2) . . ?
O2 C3 C5 103.7(2) . . ?
O2 C3 C4 108.8(2) . . ?
C2 C3 C5 108.7(2) . . ?
C4 C3 C2 110.6(2) . . ?
C4 C3 C5 116.7(2) . . ?
C3 C4 H4A 109.5 . . ?
C3 C4 H4B 109.5 . . ?
C3 C4 H4C 109.5 . . ?
H4A C4 H4B 109.5 . . ?
H4A C4 H4C 109.5 . . ?
H4B C4 H4C 109.5 . . ?
O4 C6 C5 109.2(3) . . ?
O4 C6 H6A 109.8 . . ?
O4 C6 H6B 109.8 . . ?
C5 C6 H6A 109.8 . . ?
C5 C6 H6B 109.8 . . ?
H6A C6 H6B 108.3 . . ?

loop_
_geom_bond_atom_site_label_1
_geom_bond_atom_site_label_2
_geom_bond_distance
_geom_bond_site_symmetry_2
_geom_bond_publ_flag
O4 H4 0.8398 . ?
O4 C6 1.427(4) . ?
O2 C00B 1.364(4) . ?
O2 C3 1.451(3) . ?
O3 C00B 1.219(4) . ?
O1 C2 1.218(3) . ?
N1 H1 0.9327 . ?
N1 C00B 1.345(4) . ?
N1 C5 1.459(4) . ?
C2 C1 1.499(4) . ?
C2 C3 1.531(4) . ?
C5 H5 1.0000 . ?
C5 C3 1.560(4) . ?
C5 C6 1.514(4) . ?
C1 H1A 0.9800 . ?
C1 H1B 0.9800 . ?
C1 H1C 0.9800 . ?
C3 C4 1.521(4) . ?
C4 H4A 0.9800 . ?
C4 H4B 0.9800 . ?
C4 H4C 0.9800 . ?
C6 H6A 0.9900 . ?
C6 H6B 0.9900 . ?

loop_
_geom_torsion_atom_site_label_1
_geom_torsion_atom_site_label_2
_geom_torsion_atom_site_label_3
_geom_torsion_atom_site_label_4
_geom_torsion
_geom_torsion_site_symmetry_1
_geom_torsion_site_symmetry_2
_geom_torsion_site_symmetry_3
_geom_torsion_site_symmetry_4
_geom_torsion_publ_flag
O1 C2 C3 O2 -11.8(4) . . . . ?
O1 C2 C3 C5 100.0(3) . . . . ?
O1 C2 C3 C4 -130.7(3) . . . . ?
N1 C5 C3 O2 22.4(3) . . . . ?
N1 C5 C3 C2 -92.1(2) . . . . ?
N1 C5 C3 C4 142.0(3) . . . . ?
N1 C5 C6 O4 -57.1(3) . . . . ?
C00B O2 C3 C2 98.5(3) . . . . ?
C00B O2 C3 C5 -16.7(3) . . . . ?
C00B O2 C3 C4 -141.6(2) . . . . ?
C00B N1 C5 C3 -22.4(3) . . . . ?
C00B N1 C5 C6 100.6(3) . . . . ?
C5 N1 C00B O2 13.5(3) . . . . ?
C5 N1 C00B O3 -168.0(3) . . . . ?
C1 C2 C3 O2 168.1(2) . . . . ?
C1 C2 C3 C5 -80.1(3) . . . . ?
C1 C2 C3 C4 49.2(3) . . . . ?
C3 O2 C00B O3 -175.5(3) . . . . ?
C3 O2 C00B N1 3.0(3) . . . . ?
C3 C5 C6 O4 56.0(4) . . . . ?
C6 C5 C3 O2 -97.4(3) . . . . ?
C6 C5 C3 C2 148.1(3) . . . . ?
C6 C5 C3 C4 22.2(4) . . . . ?
